data_7033166
loop_
_publ_author_name
'Ewing, S. J.'
'Vaqueiro, P.'

_publ_section_title
;
 Structural complexity in indium selenides prepared using bicyclic amines
 as structure-directing agents.
;
_journal_issue 4
_journal_name_full 'Dalton transactions (Cambridge, England : 2003)'
_journal_page_first 1592
_journal_page_last 1600
_journal_paper_doi 10.1039/c4dt02819h
_journal_volume 44
_journal_year 2015
_chemical_formula_moiety 'C27 H51 In5 N6 Se9.93'
_chemical_formula_sum 'C27 H51 In5 N6 Se9.93'
_chemical_formula_weight 1817.65
_space_group_IT_number 14
_symmetry_cell_setting monoclinic
_symmetry_space_group_name_Hall '-P 2ybc'
_symmetry_space_group_name_H-M 'P 1 21/c 1'
_atom_sites_solution_hydrogens difmap
_atom_sites_solution_primary direct
_cell_angle_alpha 90
_cell_angle_beta 101.943(5)
_cell_angle_gamma 90
_cell_formula_units_Z 4
_cell_length_a 11.1124(14)
_cell_length_b 23.284(3)
_cell_length_c 18.304(2)
_cell_measurement_reflns_used 0
_cell_measurement_temperature 100
_cell_measurement_theta_max 0
_cell_measurement_theta_min 0
_cell_volume 4633.5(10)
_computing_cell_refinement 'Apex2 (Bruker AXS, 2006)'
_computing_data_collection 'Apex2 (Bruker AXS, 2006)'
_computing_data_reduction 'Apex2 (Bruker AXS, 2006)'
_computing_molecular_graphics 'CAMERON (Watkin et al., 1996)'
_computing_publication_material 'CRYSTALS (Betteridge et al., 2003)'
_computing_structure_refinement 'CRYSTALS (Betteridge et al., 2003)'
_computing_structure_solution 'SHELXS 86 (Sheldrick, 1986)'
_diffrn_ambient_temperature 100
_diffrn_measured_fraction_theta_full 0.996
_diffrn_measured_fraction_theta_max 0.987
_diffrn_measurement_device Area
_diffrn_measurement_device_type 'Bruker Kappa Apex2'
_diffrn_measurement_method \w/2\q
_diffrn_radiation_monochromator graphite
_diffrn_radiation_type 'Mo K\a'
_diffrn_radiation_wavelength 0.71073
_diffrn_reflns_av_R_equivalents 0.042
_diffrn_reflns_limit_h_max 13
_diffrn_reflns_limit_h_min -13
_diffrn_reflns_limit_k_max 28
_diffrn_reflns_limit_k_min -28
_diffrn_reflns_limit_l_max 15
_diffrn_reflns_limit_l_min -22
_diffrn_reflns_number 41361
_diffrn_reflns_theta_full 25.818
_diffrn_reflns_theta_max 26.345
_diffrn_reflns_theta_min 1.435
_diffrn_standards_number 0
_exptl_absorpt_coefficient_mu 10.277
_exptl_absorpt_correction_T_max 0.49
_exptl_absorpt_correction_T_min 0.31
_exptl_absorpt_correction_type multi-scan
_exptl_absorpt_process_details 'SADABS (Siemens, 1996)'
_exptl_crystal_colour yellow
_exptl_crystal_density_diffrn 2.606
_exptl_crystal_density_method 'not measured'
_exptl_crystal_description block
_exptl_crystal_F_000 3350.021
_exptl_crystal_size_max 0.100
_exptl_crystal_size_mid 0.080
_exptl_crystal_size_min 0.070
_refine_diff_density_max 3.49
_refine_diff_density_min -3.16
_refine_ls_extinction_method None
_refine_ls_goodness_of_fit_ref 1.0762
_refine_ls_hydrogen_treatment noref
_refine_ls_matrix_type full
_refine_ls_number_parameters 261
_refine_ls_number_reflns 7467
_refine_ls_number_restraints 3
_refine_ls_R_factor_all 0.0511
_refine_ls_R_factor_gt 0.0414
_refine_ls_shift/su_max 0.0008847
_refine_ls_shift/su_mean 0.0000676
_refine_ls_structure_factor_coef F
_refine_ls_weighting_details
;
 Method, part 1, Chebychev polynomial, (Watkin, 1994, Prince, 1982) 
 [weight] = 1.0/[A~0~*T~0~(x)+A~1~*T~1~(x) ... +A~n-1~]*T~n-1~(x)] 
 where A~i~ are the Chebychev coefficients listed below and x= Fcalc/Fmax 
 Method = Robust Weighting (Prince, 1982) 
 W = [weight] * [1-(deltaF/6*sigmaF)^2^]^2^ 
 A~i~ are: 
 0.326 0.160 0.135 
;
_refine_ls_weighting_scheme calc
_refine_ls_wR_factor_all 0.0533
_refine_ls_wR_factor_gt 0.0451
_refine_ls_wR_factor_ref 0.0439
_reflns_limit_h_max 13
_reflns_limit_h_min -13
_reflns_limit_k_max 28
_reflns_limit_k_min 0
_reflns_limit_l_max 22
_reflns_limit_l_min 0
_reflns_number_gt 7835
_reflns_number_total 9315
_reflns_threshold_expression I>2.0\s(I)
_oxford_diffrn_Wilson_B_factor 0.00
_oxford_diffrn_Wilson_scale 0.00
_oxford_refine_ls_r_factor_ref 0.0389
_oxford_refine_ls_scale 0.03889(5)
_oxford_reflns_number_all 9286
_oxford_reflns_threshold_expression_ref I>3.0\s(I)
_cod_data_source_file c4dt02819h2.cif
_cod_data_source_block 1
_cod_depositor_comments 'Adding full bibliography for 7033166--7033170.cif.'
_cod_original_cell_volume 4633.4(10)
_cod_original_sg_symbol_H-M 'P 1 21/c 1 '
_cod_database_code 7033166

loop_
_symmetry_equiv_pos_as_xyz
x,y,z
-x,-y,-z
-x,y+1/2,-z+1/2
x,-y+1/2,z+1/2

loop_
_atom_site_label
_atom_site_type_symbol
_atom_site_fract_x
_atom_site_fract_y
_atom_site_fract_z
_atom_site_U_iso_or_equiv
_atom_site_occupancy
_atom_site_adp_type
_atom_site_refinement_flags_posn
_atom_site_refinement_flags_occupancy
N1 N 1.1292(6) 0.4997(3) 0.5900(4) 0.0222(14) 1.0000 Uiso . .
C2 C 1.0369(7) 0.4768(3) 0.6281(4) 0.0216(16) 1.0000 Uiso . .
C3 C 1.0986(8) 0.4392(4) 0.6914(5) 0.0285(18) 1.0000 Uiso . .
C4 C 1.1769(8) 0.3944(4) 0.6628(5) 0.0268(18) 1.0000 Uiso . .
N5 N 1.2611(6) 0.4225(3) 0.6209(4) 0.0204(13) 1.0000 Uiso . .
C6 C 1.3688(8) 0.3884(4) 0.6094(5) 0.0260(17) 1.0000 Uiso . .
C7 C 1.3640(8) 0.3708(4) 0.5299(5) 0.0243(17) 1.0000 Uiso . .
C8 C 1.4051(9) 0.4170(4) 0.4818(5) 0.032(2) 1.0000 Uiso . .
C9 C 1.3246(9) 0.4706(4) 0.4723(5) 0.0317(19) 1.0000 Uiso . .
C10 C 1.3189(8) 0.5017(4) 0.5453(5) 0.0247(17) 1.0000 Uiso . .
C11 C 1.2335(7) 0.4726(3) 0.5890(4) 0.0207(16) 1.0000 Uiso . .
N12 N 0.1430(7) 0.3134(3) 1.0113(4) 0.0275(15) 1.0000 Uiso . .
C13 C 0.2234(9) 0.2646(4) 1.0025(5) 0.035(2) 1.0000 Uiso . .
C14 C 0.2916(8) 0.2801(4) 0.9417(5) 0.0306(19) 1.0000 Uiso . .
C15 C 0.3573(7) 0.3368(4) 0.9604(4) 0.0227(16) 1.0000 Uiso . .
N16 N 0.2713(6) 0.3815(3) 0.9772(4) 0.0193(13) 1.0000 Uiso . .
C17 C 0.2987(8) 0.4413(4) 0.9602(5) 0.0236(16) 1.0000 Uiso . .
C18 C 0.2200(8) 0.4615(4) 0.8863(5) 0.0287(18) 1.0000 Uiso . .
C19 C 0.0890(8) 0.4794(4) 0.8925(5) 0.0272(18) 1.0000 Uiso . .
C20 C 0.0130(8) 0.4334(4) 0.9223(5) 0.0240(17) 1.0000 Uiso . .
C21 C 0.0721(7) 0.4114(3) 1.0006(4) 0.0205(15) 1.0000 Uiso . .
C22 C 0.1683(7) 0.3671(3) 0.9978(4) 0.0190(15) 1.0000 Uiso . .
N23 N 0.5475(15) 0.6042(7) 0.8255(9) 0.096(5) 1.0000 Uiso . .
C24 C 0.5007(16) 0.5522(8) 0.8402(10) 0.078(4) 1.0000 Uiso . .
C25 C 0.5232(17) 0.5137(10) 0.7698(12) 0.104(6) 1.0000 Uiso D .
C26 C 0.6645(17) 0.5114(7) 0.7736(13) 0.112(7) 1.0000 Uiso D .
N27 N 0.7076(13) 0.5722(6) 0.7726(8) 0.082(4) 1.0000 Uiso D .
C28 C 0.835(2) 0.5759(10) 0.7651(10) 0.111(7) 1.0000 Uiso D .
C29 C 0.8257(17) 0.6069(8) 0.6911(9) 0.086(5) 1.0000 Uiso D .
C30 C 0.8143(15) 0.6702(7) 0.7059(9) 0.070(4) 1.0000 Uiso . .
C31 C 0.7265(17) 0.6996(8) 0.7428(10) 0.082(5) 1.0000 Uiso . .
C32 C 0.693(2) 0.6733(11) 0.7997(14) 0.117(7) 1.0000 Uiso . .
C33 C 0.6461(15) 0.6144(7) 0.7968(9) 0.072(4) 1.0000 Uiso . .
In1 In 0.78511(5) 0.16994(2) 0.62553(3) 0.0155 1.0000 Uani . .
In2 In 0.83377(4) 0.32272(2) 0.55383(3) 0.0132 1.0000 Uani . .
In3 In 0.68812(5) 0.31179(2) 0.90948(3) 0.0142 1.0000 Uani . .
In4 In 0.82790(5) 0.16872(2) 0.84316(3) 0.0148 1.0000 Uani . .
In5 In 0.68235(4) 0.31013(2) 0.71878(3) 0.0139 1.0000 Uani . .
Se6 Se 0.84976(8) 0.10142(3) 0.73706(4) 0.0212 1.0000 Uani . .
Se7 Se 0.58987(6) 0.22898(3) 0.62978(4) 0.0172 1.0000 Uani . .
Se8 Se 0.72780(7) 0.39172(3) 1.00580(4) 0.0180 1.0000 Uani . .
Se9 Se 0.96240(7) 0.24002(3) 0.62157(4) 0.0175 1.0000 Uani . .
Se10 Se 0.75714(7) 0.39141(3) 0.64400(4) 0.0168 1.0000 Uani . .
Se11 Se 0.96580(6) 0.36624(3) 0.46703(4) 0.0151 1.0000 Uani . .
Se12 Se 0.86159(6) 0.28044(3) 0.83572(4) 0.0140 1.0000 Uani . .
Se13 Se 0.52373(7) 0.34122(4) 0.79586(4) 0.0207 1.0000 Uani . .
Se14 Se 0.62002(7) 0.28519(3) 0.46839(4) 0.01815(16) 0.9266(18) Uiso . P
Se15 Se 0.60428(7) 0.34298(3) 0.35964(4) 0.01815(16) 0.9266(18) Uiso . P
Se16 Se 0.6532(9) 0.3010(4) 0.4291(6) 0.01815(16) 0.0734(18) Uiso . P
H22 H 0.9937 0.5081 0.6475 0.0272 1.0000 Uiso . .
H21 H 0.9776 0.4544 0.5929 0.0270 1.0000 Uiso . .
H31 H 1.1497 0.4628 0.7297 0.0353 1.0000 Uiso . .
H32 H 1.0367 0.4199 0.7135 0.0350 1.0000 Uiso . .
H42 H 1.2257 0.3735 0.7046 0.0331 1.0000 Uiso . .
H41 H 1.1239 0.3676 0.6301 0.0329 1.0000 Uiso . .
H62 H 1.4421 0.4116 0.6263 0.0322 1.0000 Uiso . .
H61 H 1.3734 0.3541 0.6401 0.0321 1.0000 Uiso . .
H71 H 1.4155 0.3368 0.5298 0.0301 1.0000 Uiso . .
H72 H 1.2796 0.3603 0.5079 0.0300 1.0000 Uiso . .
H82 H 1.4886 0.4283 0.5053 0.0392 1.0000 Uiso . .
H81 H 1.4051 0.4011 0.4327 0.0391 1.0000 Uiso . .
H92 H 1.3559 0.4975 0.4398 0.0390 1.0000 Uiso . .
H91 H 1.2408 0.4594 0.4481 0.0390 1.0000 Uiso . .
H101 H 1.4012 0.5031 0.5765 0.0303 1.0000 Uiso . .
H102 H 1.2902 0.5410 0.5337 0.0302 1.0000 Uiso . .
H132 H 0.2807 0.2576 1.0492 0.0430 1.0000 Uiso . .
H131 H 0.1740 0.2301 0.9885 0.0432 1.0000 Uiso . .
H142 H 0.3515 0.2501 0.9381 0.0382 1.0000 Uiso . .
H141 H 0.2335 0.2831 0.8938 0.0381 1.0000 Uiso . .
H151 H 0.4248 0.3320 1.0039 0.0282 1.0000 Uiso . .
H152 H 0.3918 0.3497 0.9183 0.0281 1.0000 Uiso . .
H172 H 0.2845 0.4661 1.0002 0.0293 1.0000 Uiso . .
H171 H 0.3849 0.4436 0.9573 0.0291 1.0000 Uiso . .
H182 H 0.2608 0.4947 0.8684 0.0352 1.0000 Uiso . .
H181 H 0.2142 0.4308 0.8501 0.0352 1.0000 Uiso . .
H191 H 0.0966 0.5119 0.9264 0.0341 1.0000 Uiso . .
H192 H 0.0449 0.4912 0.8429 0.0343 1.0000 Uiso . .
H202 H -0.0675 0.4495 0.9238 0.0301 1.0000 Uiso . .
H201 H 0.0028 0.4010 0.8880 0.0301 1.0000 Uiso . .
H212 H 0.1093 0.4432 1.0311 0.0261 1.0000 Uiso . .
H211 H 0.0088 0.3943 1.0237 0.0262 1.0000 Uiso . .
H301 H 0.8958 0.6819 0.7341 0.0861 1.0000 Uiso . .
H302 H 0.8033 0.6880 0.6565 0.0862 1.0000 Uiso . .
H11 H 1.1213 0.5354 0.5742 0.0273 1.0000 Uiso . .
H311 H 0.7604 0.7363 0.7605 0.0978 1.0000 Uiso . .
H312 H 0.6529 0.7061 0.7067 0.0978 1.0000 Uiso . .
H321 H 0.7671 0.6730 0.8391 0.1383 1.0000 Uiso . .
H322 H 0.6349 0.6975 0.8158 0.1383 1.0000 Uiso . .
H291 H 0.8976 0.5972 0.6729 0.1043 1.0000 Uiso . .
H292 H 0.7555 0.5916 0.6583 0.1043 1.0000 Uiso . .
H261 H 0.7050 0.4910 0.8271 0.1409 1.0000 Uiso . .
H262 H 0.6915 0.4832 0.7416 0.1409 1.0000 Uiso . .
H281 H 0.8843 0.5994 0.8008 0.1263 1.0000 Uiso . .
H282 H 0.8708 0.5402 0.7611 0.1263 1.0000 Uiso . .
H241 H 0.5473 0.5362 0.8861 0.0934 1.0000 Uiso . .
H242 H 0.4166 0.5549 0.8453 0.0934 1.0000 Uiso . .
H251 H 0.4811 0.5330 0.7225 0.1129 1.0000 Uiso . .
H252 H 0.4760 0.4771 0.7678 0.1129 1.0000 Uiso . .
H121 H 0.0683 0.3057 1.0277 0.0333 1.0000 Uiso . .
H231 H 0.5041 0.6380 0.8376 0.1141 1.0000 Uiso . .

loop_
_atom_site_aniso_label
_atom_site_aniso_U_11
_atom_site_aniso_U_22
_atom_site_aniso_U_33
_atom_site_aniso_U_23
_atom_site_aniso_U_13
_atom_site_aniso_U_12
In1 0.0160(2) 0.0193(3) 0.0118(2) 0.00076(19) 0.00439(18) -0.00081(19)
In2 0.0120(2) 0.0170(2) 0.0116(2) -0.00143(18) 0.00492(17) -0.00061(18)
In3 0.0126(2) 0.0195(3) 0.0111(2) 0.00076(18) 0.00403(18) 0.00180(19)
In4 0.0128(2) 0.0192(3) 0.0133(2) 0.00300(19) 0.00494(18) 0.00055(19)
In5 0.0120(2) 0.0205(3) 0.0102(2) -0.00006(18) 0.00452(18) 0.00201(19)
Se6 0.0303(4) 0.0177(4) 0.0152(3) 0.0014(3) 0.0038(3) 0.0007(3)
Se7 0.0126(3) 0.0245(4) 0.0151(3) -0.0023(3) 0.0040(3) -0.0021(3)
Se8 0.0228(4) 0.0185(4) 0.0137(3) -0.0002(3) 0.0058(3) -0.0004(3)
Se9 0.0119(3) 0.0212(4) 0.0203(4) 0.0029(3) 0.0056(3) 0.0018(3)
Se10 0.0190(4) 0.0173(4) 0.0163(3) -0.0010(3) 0.0086(3) 0.0010(3)
Se11 0.0152(3) 0.0193(4) 0.0117(3) -0.0009(3) 0.0051(3) -0.0033(3)
Se12 0.0102(3) 0.0181(3) 0.0140(3) -0.0009(3) 0.0029(3) 0.0012(3)
Se13 0.0122(3) 0.0379(5) 0.0128(3) 0.0013(3) 0.0046(3) 0.0087(3)

loop_
_atom_type_symbol
_atom_type_scat_dispersion_real
_atom_type_scat_dispersion_imag
_atom_type_scat_Cromer_Mann_a1
_atom_type_scat_Cromer_Mann_b1
_atom_type_scat_Cromer_Mann_a2
_atom_type_scat_Cromer_Mann_b2
_atom_type_scat_Cromer_Mann_a3
_atom_type_scat_Cromer_Mann_b3
_atom_type_scat_Cromer_Mann_a4
_atom_type_scat_Cromer_Mann_b4
_atom_type_scat_Cromer_Mann_c
_atom_type_scat_source
C 0.0033 0.0016 2.3100 20.8439 1.0200 10.2075 1.5886 0.5687 0.8650 51.6512 0.2156 'International Tables Vol C 4.2.6.8 and 6.1.1.4'
H 0.0000 0.0000 0.4930 10.5109 0.3229 26.1257 0.1402 3.1424 0.0408 57.7998 0.0030 'International Tables Vol C 4.2.6.8 and 6.1.1.4'
N 0.0061 0.0033 12.2126 0.0057 3.1322 9.8933 2.0125 28.9975 1.1663 0.5826 -11.5290 'International Tables Vol C 4.2.6.8 and 6.1.1.4'
Se -0.0929 2.2259 17.0006 2.4098 5.8196 0.2726 3.9731 15.2372 4.3543 43.8163 2.8409 'International Tables Vol C 4.2.6.8 and 6.1.1.4'
In -0.7276 1.3100 19.1624 0.5476 18.5596 6.3776 4.2948 25.8499 2.0396 92.8029 4.9391 'International Tables Vol C 4.2.6.8 and 6.1.1.4'

loop_
_geom_angle_atom_site_label_1
_geom_angle_site_symmetry_1
_geom_angle_atom_site_label_2
_geom_angle_atom_site_label_3
_geom_angle_site_symmetry_3
_geom_angle
_geom_angle_publ_flag
C2 . N1 C11 . 122.5(7) yes
C2 . N1 H11 . 118.3 no
C11 . N1 H11 . 118.4 no
N1 . C2 C3 . 109.2(7) yes
N1 . C2 H22 . 110.3 no
C3 . C2 H22 . 109.5 no
N1 . C2 H21 . 109.2 no
C3 . C2 H21 . 109.7 no
H22 . C2 H21 . 108.9 no
C2 . C3 C4 . 109.7(7) yes
C2 . C3 H31 . 109.4 no
C4 . C3 H31 . 110.2 no
C2 . C3 H32 . 109.9 no
C4 . C3 H32 . 109.1 no
H31 . C3 H32 . 108.6 no
C3 . C4 N5 . 110.1(7) yes
C3 . C4 H42 . 109.8 no
N5 . C4 H42 . 108.6 no
C3 . C4 H41 . 109.6 no
N5 . C4 H41 . 109.4 no
H42 . C4 H41 . 109.3 no
C4 . N5 C6 . 116.8(6) yes
C4 . N5 C11 . 120.6(7) yes
C6 . N5 C11 . 122.2(7) yes
N5 . C6 C7 . 114.5(7) yes
N5 . C6 H62 . 107.8 no
C7 . C6 H62 . 108.6 no
N5 . C6 H61 . 107.8 no
C7 . C6 H61 . 108.8 no
H62 . C6 H61 . 109.5 no
C6 . C7 C8 . 114.4(7) yes
C6 . C7 H71 . 108.6 no
C8 . C7 H71 . 109.1 no
C6 . C7 H72 . 107.9 no
C8 . C7 H72 . 108.4 no
H71 . C7 H72 . 108.2 no
C7 . C8 C9 . 114.0(8) yes
C7 . C8 H82 . 108.0 no
C9 . C8 H82 . 108.2 no
C7 . C8 H81 . 108.8 no
C9 . C8 H81 . 108.7 no
H82 . C8 H81 . 109.1 no
C8 . C9 C10 . 114.7(8) yes
C8 . C9 H92 . 108.7 no
C10 . C9 H92 . 108.1 no
C8 . C9 H91 . 108.3 no
C10 . C9 H91 . 108.3 no
H92 . C9 H91 . 108.6 no
C9 . C10 C11 . 112.9(7) yes
C9 . C10 H101 . 108.9 no
C11 . C10 H101 . 108.6 no
C9 . C10 H102 . 108.9 no
C11 . C10 H102 . 108.7 no
H101 . C10 H102 . 108.8 no
C10 . C11 N1 . 115.9(7) yes
C10 . C11 N5 . 121.1(7) yes
N1 . C11 N5 . 122.9(7) yes
C13 . N12 C22 . 123.7(7) yes
C13 . N12 H121 . 118.2 no
C22 . N12 H121 . 118.2 no
N12 . C13 C14 . 107.6(8) yes
N12 . C13 H132 . 109.6 no
C14 . C13 H132 . 110.5 no
N12 . C13 H131 . 110.1 no
C14 . C13 H131 . 110.1 no
H132 . C13 H131 . 108.9 no
C13 . C14 C15 . 109.5(7) yes
C13 . C14 H142 . 109.4 no
C15 . C14 H142 . 109.6 no
C13 . C14 H141 . 109.8 no
C15 . C14 H141 . 109.8 no
H142 . C14 H141 . 108.8 no
C14 . C15 N16 . 110.9(7) yes
C14 . C15 H151 . 109.8 no
N16 . C15 H151 . 109.1 no
C14 . C15 H152 . 109.8 no
N16 . C15 H152 . 108.8 no
H151 . C15 H152 . 108.5 no
C15 . N16 C17 . 116.6(6) yes
C15 . N16 C22 . 120.8(6) yes
C17 . N16 C22 . 122.0(7) yes
N16 . C17 C18 . 111.9(7) yes
N16 . C17 H172 . 109.3 no
C18 . C17 H172 . 109.4 no
N16 . C17 H171 . 108.2 no
C18 . C17 H171 . 109.0 no
H172 . C17 H171 . 109.0 no
C17 . C18 C19 . 113.3(7) yes
C17 . C18 H182 . 108.6 no
C19 . C18 H182 . 108.6 no
C17 . C18 H181 . 108.9 no
C19 . C18 H181 . 108.6 no
H182 . C18 H181 . 108.7 no
C18 . C19 C20 . 115.9(7) yes
C18 . C19 H191 . 107.4 no
C20 . C19 H191 . 107.3 no
C18 . C19 H192 . 107.9 no
C20 . C19 H192 . 108.7 no
H191 . C19 H192 . 109.5 no
C19 . C20 C21 . 113.9(7) yes
C19 . C20 H202 . 108.6 no
C21 . C20 H202 . 108.7 no
C19 . C20 H201 . 108.1 no
C21 . C20 H201 . 108.2 no
H202 . C20 H201 . 109.3 no
C20 . C21 C22 . 111.7(6) yes
C20 . C21 H212 . 109.4 no
C22 . C21 H212 . 109.0 no
C20 . C21 H211 . 109.3 no
C22 . C21 H211 . 108.5 no
H212 . C21 H211 . 108.9 no
C21 . C22 N16 . 120.1(7) yes
C21 . C22 N12 . 117.9(7) yes
N16 . C22 N12 . 121.8(7) yes
C24 . N23 C33 . 127.8(16) yes
C24 . N23 H231 . 116.4 no
C33 . N23 H231 . 115.8 no
N23 . C24 C25 . 101.8(15) yes
N23 . C24 H241 . 110.9 no
C25 . C24 H241 . 109.4 no
N23 . C24 H242 . 112.4 no
C25 . C24 H242 . 115.0 no
H241 . C24 H242 . 107.3 no
C24 . C25 C26 . 107.5(16) yes
C24 . C25 H251 . 108.4 no
C26 . C25 H251 . 109.9 no
C24 . C25 H252 . 109.5 no
C26 . C25 H252 . 119.3 no
H251 . C25 H252 . 101.8 no
C25 . C26 N27 . 106.8(15) yes
C25 . C26 H261 . 106.2 no
N27 . C26 H261 . 110.3 no
C25 . C26 H262 . 115.6 no
N27 . C26 H262 . 119.6 no
H261 . C26 H262 . 97.2 no
C26 . N27 C28 . 112.2(15) yes
C26 . N27 C33 . 120.6(15) yes
C28 . N27 C33 . 124.6(16) yes
N27 . C28 C29 . 103.1(16) yes
N27 . C28 H281 . 114.4 no
C29 . C28 H281 . 105.3 no
N27 . C28 H282 . 113.4 no
C29 . C28 H282 . 107.7 no
H281 . C28 H282 . 112.0 no
C28 . C29 C30 . 107.2(16) yes
C28 . C29 H291 . 107.0 no
C30 . C29 H291 . 113.8 no
C28 . C29 H292 . 106.2 no
C30 . C29 H292 . 113.0 no
H291 . C29 H292 . 109.2 no
C29 . C30 C31 . 128.9(15) yes
C29 . C30 H301 . 105.2 no
C31 . C30 H301 . 104.8 no
C29 . C30 H302 . 104.3 no
C31 . C30 H302 . 105.0 no
H301 . C30 H302 . 107.0 no
C30 . C31 C32 . 117.8(18) yes
C30 . C31 H311 . 108.6 no
C32 . C31 H311 . 107.5 no
C30 . C31 H312 . 108.2 no
C32 . C31 H312 . 106.2 no
H311 . C31 H312 . 108.3 no
C31 . C32 C33 . 124(2) yes
C31 . C32 H321 . 104.7 no
C33 . C32 H321 . 105.1 no
C31 . C32 H322 . 106.8 no
C33 . C32 H322 . 107.8 no
H321 . C32 H322 . 107.4 no
C32 . C33 N23 . 117.9(17) yes
C32 . C33 N27 . 120.2(17) yes
N23 . C33 N27 . 121.6(16) yes
Se8 4_554 In1 Se6 . 107.90(3) yes
Se8 4_554 In1 Se7 . 105.06(3) yes
Se6 . In1 Se7 . 113.85(3) yes
Se8 4_554 In1 Se9 . 112.59(3) yes
Se6 . In1 Se9 . 109.04(3) yes
Se7 . In1 Se9 . 108.45(3) yes
Se9 . In2 Se10 . 112.55(3) yes
Se9 . In2 Se11 . 105.17(3) yes
Se10 . In2 Se11 . 117.22(3) yes
Se9 . In2 Se14 . 111.87(3) yes
Se10 . In2 Se14 . 101.81(3) yes
Se11 . In2 Se14 . 108.29(3) yes
Se9 . In2 Se16 . 120.1(2) yes
Se10 . In2 Se16 . 111.4(2) yes
Se11 . In2 Se16 . 88.4(2) yes
Se14 . In2 Se16 . 20.0(2) yes
Se16 4_555 In3 Se14 4_555 20.3(2) yes
Se16 4_555 In3 Se8 . 129.2(2) yes
Se14 4_555 In3 Se8 . 111.19(3) yes
Se16 4_555 In3 Se12 . 86.6(2) yes
Se14 4_555 In3 Se12 . 105.45(3) yes
Se8 . In3 Se12 . 120.73(3) yes
Se16 4_555 In3 Se13 . 105.7(2) yes
Se14 4_555 In3 Se13 . 109.82(3) yes
Se8 . In3 Se13 . 111.09(3) yes
Se12 . In3 Se13 . 97.51(3) yes
Se16 4_555 In4 Se11 4_555 86.6(2) yes
Se16 4_555 In4 Se15 4_555 34.2(2) yes
Se11 4_555 In4 Se15 4_555 105.91(3) yes
Se16 4_555 In4 Se6 . 139.7(2) yes
Se11 4_555 In4 Se6 . 109.98(3) yes
Se15 4_555 In4 Se6 . 105.70(3) yes
Se16 4_555 In4 Se12 . 84.5(2) yes
Se11 4_555 In4 Se12 . 106.89(3) yes
Se15 4_555 In4 Se12 . 105.12(3) yes
Se6 . In4 Se12 . 122.08(3) yes
Se7 . In5 Se10 . 109.57(3) yes
Se7 . In5 Se12 . 116.63(3) yes
Se10 . In5 Se12 . 110.14(3) yes
Se7 . In5 Se13 . 108.94(3) yes
Se10 . In5 Se13 . 114.66(3) yes
Se12 . In5 Se13 . 96.54(3) yes
In1 . Se6 In4 . 99.70(3) yes
In1 . Se7 In5 . 100.51(3) yes
In1 4_555 Se8 In3 . 99.11(3) yes
In1 . Se9 In2 . 97.86(3) yes
In5 . Se10 In2 . 94.04(3) yes
In4 4_554 Se11 In2 . 96.13(3) yes
In5 . Se12 In3 . 80.76(3) yes
In5 . Se12 In4 . 101.81(3) yes
In3 . Se12 In4 . 96.80(3) yes
In5 . Se13 In3 . 85.16(3) yes
In2 . Se14 In3 4_554 102.58(3) yes
In2 . Se14 Se15 . 101.82(4) yes
In3 4_554 Se14 Se15 . 96.77(4) yes
Se14 . Se15 In4 4_554 97.60(4) yes
Se14 . Se15 Se16 . 16.2(4) yes
In4 4_554 Se15 Se16 . 81.5(4) yes
In4 4_554 Se16 In2 . 87.1(3) yes
In4 4_554 Se16 In3 4_554 92.0(3) yes
In2 . Se16 In3 4_554 100.9(3) yes
In4 4_554 Se16 Se15 . 64.4(3) yes
In2 . Se16 Se15 . 127.8(5) yes
In3 4_554 Se16 Se15 . 121.5(5) yes

loop_
_geom_bond_atom_site_label_1
_geom_bond_atom_site_label_2
_geom_bond_site_symmetry_2
_geom_bond_distance
_geom_bond_publ_flag
N1 C2 . 1.455(10) yes
N1 C11 . 1.325(10) yes
N1 H11 . 0.876 no
C2 C3 . 1.500(12) yes
C2 H22 . 0.980 no
C2 H21 . 0.973 no
C3 C4 . 1.520(12) yes
C3 H31 . 0.975 no
C3 H32 . 0.977 no
C4 N5 . 1.480(11) yes
C4 H42 . 0.973 no
C4 H41 . 0.973 no
N5 C6 . 1.486(11) yes
N5 C11 . 1.311(10) yes
C6 C7 . 1.503(12) yes
C6 H62 . 0.973 no
C6 H61 . 0.971 no
C7 C8 . 1.521(12) yes
C7 H71 . 0.976 no
C7 H72 . 0.972 no
C8 C9 . 1.522(13) yes
C8 H82 . 0.975 no
C8 H81 . 0.972 no
C9 C10 . 1.533(12) yes
C9 H92 . 0.978 no
C9 H91 . 0.981 no
C10 C11 . 1.522(11) yes
C10 H101 . 0.973 no
C10 H102 . 0.978 no
N12 C13 . 1.475(12) yes
N12 C22 . 1.314(11) yes
N12 H121 . 0.956 no
C13 C14 . 1.515(13) yes
C13 H132 . 0.967 no
C13 H131 . 0.977 no
C14 C15 . 1.512(12) yes
C14 H142 . 0.977 no
C14 H141 . 0.978 no
C15 N16 . 1.488(10) yes
C15 H151 . 0.980 no
C15 H152 . 0.978 no
N16 C17 . 1.472(10) yes
N16 C22 . 1.321(10) yes
C17 C18 . 1.525(12) yes
C17 H172 . 0.971 no
C17 H171 . 0.972 no
C18 C19 . 1.540(12) yes
C18 H182 . 0.985 no
C18 H181 . 0.969 no
C19 C20 . 1.531(12) yes
C19 H191 . 0.973 no
C19 H192 . 0.977 no
C20 C21 . 1.537(11) yes
C20 H202 . 0.974 no
C20 H201 . 0.974 no
C21 C22 . 1.494(11) yes
C21 H212 . 0.966 no
C21 H211 . 0.977 no
N23 C24 . 1.37(2) yes
N23 C33 . 1.33(2) yes
N23 H231 . 0.972 no
C24 C25 . 1.63(3) yes
C24 H241 . 0.965 no
C24 H242 . 0.961 no
C25 C26 . 1.558(9) yes
C25 H251 . 1.001 no
C25 H252 . 0.998 no
C26 N27 . 1.496(9) yes
C26 H261 . 1.096 no
C26 H262 . 0.968 no
N27 C28 . 1.45(3) yes
N27 C33 . 1.32(2) yes
C28 C29 . 1.521(9) yes
C28 H281 . 0.938 no
C28 H282 . 0.933 no
C29 C30 . 1.51(2) yes
C29 H291 . 0.954 no
C29 H292 . 0.949 no
C30 C31 . 1.47(2) yes
C30 H301 . 0.984 no
C30 H302 . 0.979 no
C31 C32 . 1.33(3) yes
C31 H311 . 0.963 no
C31 H312 . 0.951 no
C32 C33 . 1.47(3) yes
C32 H321 . 0.975 no
C32 H322 . 0.950 no
In1 Se8 4_554 2.5869(9) yes
In1 Se6 . 2.5734(9) yes
In1 Se7 . 2.5831(9) yes
In1 Se9 . 2.5706(9) yes
In2 Se9 . 2.5602(9) yes
In2 Se10 . 2.5668(9) yes
In2 Se11 . 2.5822(8) yes
In2 Se14 . 2.7044(10) yes
In2 Se16 . 2.757(10) yes
In3 Se16 4_555 2.690(10) yes
In3 Se14 4_555 2.6781(10) yes
In3 Se8 . 2.5387(9) yes
In3 Se12 . 2.6735(9) yes
In3 Se13 . 2.5611(9) yes
In4 Se16 4_555 2.829(10) yes
In4 Se11 4_555 2.5910(9) yes
In4 Se15 4_555 2.5788(10) yes
In4 Se6 . 2.5457(9) yes
In4 Se12 . 2.6356(9) yes
In5 Se7 . 2.5666(9) yes
In5 Se10 . 2.5721(9) yes
In5 Se12 . 2.6949(9) yes
In5 Se13 . 2.5789(9) yes
Se14 Se15 . 2.3790(11) yes
Se15 Se16 . 1.606(10) yes
